data_4344206
loop_
_publ_author_name
'Chianelli, R.R.'
'Scanlon, J.C.'
'Whittingham, M.S.'
'Gamble, F.R.'

_publ_section_title
;
 Structural studies of the intercalation complexes Ti S2 (N H3) and Ta S2
 (N H3)
;
_journal_name_full 'Inorganic Chemistry'
_journal_page_first 1691
_journal_page_last 1696
_journal_volume 14
_journal_year 1975
_chemical_formula_sum 'H3 N S2 Ti'
_chemical_name_systematic '(Ti S2) (N H3)'
_space_group_IT_number 160
_symmetry_space_group_name_Hall 'R 3 -2"'
_symmetry_space_group_name_H-M 'R 3 m :H'
_cell_angle_alpha 90
_cell_angle_beta 90
_cell_angle_gamma 120
_cell_formula_units_Z 3
_cell_length_a 3.427
_cell_length_b 3.427
_cell_length_c 26.55
_cell_volume 270.037
_citation_journal_id_ASTM INOCAJ
_cod_data_source_file Chianelli_INOCAJ_1975_1864.cif
_cod_data_source_block H3N1S2Ti1
_cod_original_formula_sum 'H3 N1 S2 Ti1'
_cod_database_code 4344206

loop_
_symmetry_equiv_pos_as_xyz
x,y,z
-y,x-y,z
-x+y,-x,z
-y,-x,z
x,x-y,z
-x+y,y,z
x+2/3,y+1/3,z+1/3
-y+2/3,x-y+1/3,z+1/3
-x+y+2/3,-x+1/3,z+1/3
-y+2/3,-x+1/3,z+1/3
x+2/3,x-y+1/3,z+1/3
-x+y+2/3,y+1/3,z+1/3
x+1/3,y+2/3,z+2/3
-y+1/3,x-y+2/3,z+2/3
-x+y+1/3,-x+2/3,z+2/3
-y+1/3,-x+2/3,z+2/3
x+1/3,x-y+2/3,z+2/3
-x+y+1/3,y+2/3,z+2/3

loop_
_atom_site_label
_atom_site_type_symbol
_atom_site_fract_x
_atom_site_fract_y
_atom_site_fract_z
_atom_site_occupancy
_atom_site_U_iso_or_equiv
S2 S-2 0 0 -0.385 1 0.0
N1 N-3 0 0 0.167 1 0.0
Ti1 Ti+4 0 0 0 1 0.0
S1 S-2 0 0 0.385 1 0.0
